data_7043445
loop_
_publ_author_name
'Czerwi\'nska, Katarzyna Anna'
'Machura, Barbara'
'Kula, S\/lawomir'
'Krompiec, Stanislaw'
'Erfurt, Karol'
'Rodrigues, Catarina'
'Fernandes, Alexandra'
'Shul'pina, Lidia S.'
'Ikonnikov, Nikolay S.'
'Shul'pin, Georgiy B.'

_publ_section_title
;
 Copper(II) complexes of functionalized
 2,2&#x2032;:6&#x2032;,2&#x2032;&#x2032;-terpyridines and
 2,6-di(thiazol-2-yl)pyridine. Structure, spectroscopy, cytotoxicity and
 catalytic activity
;
_journal_name_full 'Dalton Trans.'
_journal_paper_doi 10.1039/C7DT01244F
_journal_year 2017
_chemical_formula_moiety 'C19 H13 Cl2 Cu N3 S'
_chemical_formula_sum 'C19 H13 Cl2 Cu N3 S'
_chemical_formula_weight 449.82
_space_group_crystal_system monoclinic
_space_group_IT_number 14
_space_group_name_Hall '-P 2ybc'
_space_group_name_H-M_alt 'P 1 21/c 1'
_symmetry_space_group_name_Hall '-P 2ybc'
_symmetry_space_group_name_H-M 'P 1 21/c 1'
_atom_sites_solution_hydrogens geom
_audit_creation_method SHELXL-2014/6
_audit_update_record
;
2017-03-24 deposited with the CCDC.
2017-06-23 downloaded from the CCDC.
;
_cell_angle_alpha 90
_cell_angle_beta 95.626(5)
_cell_angle_gamma 90
_cell_formula_units_Z 4
_cell_length_a 7.8185(4)
_cell_length_b 11.0960(7)
_cell_length_c 20.4983(12)
_cell_measurement_reflns_used 2491
_cell_measurement_temperature 295(2)
_cell_measurement_theta_max 27.9120
_cell_measurement_theta_min 3.9860
_cell_volume 1769.74(18)
_computing_cell_refinement 'CrysAlis RED v. 1.163 (UNIL IC & KUMA 2000)'
_computing_data_collection 'CrysAlis CCD v. 1.163 (UNIL IC & KUMA 2000)'
_computing_data_reduction 'CrysAlis RED v. 1.163 (UNIL IC & KUMA 2000)'
_computing_molecular_graphics 'Mercury (Macrae, J.Appl.Cryst. 41 (2008) 466-470'
_computing_publication_material 'Olex2 (Dolomanov et al., 2009)'
_computing_structure_refinement 'SHELXL-2014/6 (Sheldrick, 2014)'
_computing_structure_solution 'SHELXS-97 (Sheldrick, 1990)'
_diffrn_ambient_temperature 295(2)
_diffrn_measured_fraction_theta_full 0.976
_diffrn_measured_fraction_theta_max 0.998
_diffrn_measurement_device_type 'Oxford Diffraction Gemini A Ultra'
_diffrn_radiation_type MoK\a
_diffrn_radiation_wavelength 0.71073
_diffrn_reflns_av_R_equivalents 0.0508
_diffrn_reflns_av_unetI/netI 0.0668
_diffrn_reflns_Laue_measured_fraction_full 0.976
_diffrn_reflns_Laue_measured_fraction_max 0.998
_diffrn_reflns_limit_h_max 9
_diffrn_reflns_limit_h_min -9
_diffrn_reflns_limit_k_max 11
_diffrn_reflns_limit_k_min -13
_diffrn_reflns_limit_l_max 23
_diffrn_reflns_limit_l_min -24
_diffrn_reflns_number 7539
_diffrn_reflns_point_group_measured_fraction_full 0.976
_diffrn_reflns_point_group_measured_fraction_max 0.998
_diffrn_reflns_theta_full 25.242
_diffrn_reflns_theta_max 25.047
_diffrn_reflns_theta_min 3.426
_exptl_absorpt_coefficient_mu 1.662
_exptl_absorpt_correction_T_max 1.00000
_exptl_absorpt_correction_T_min 0.77603
_exptl_absorpt_correction_type multi-scan
_exptl_absorpt_process_details 'Blessing, Acta Cryst. A51 (1995) 33-38'
_exptl_crystal_colour green
_exptl_crystal_density_diffrn 1.688
_exptl_crystal_description plate
_exptl_crystal_F_000 908
_exptl_crystal_size_max 0.22
_exptl_crystal_size_mid 0.06
_exptl_crystal_size_min 0.03
_refine_diff_density_max 1.038
_refine_diff_density_min -0.583
_refine_diff_density_rms 0.136
_refine_ls_extinction_method none
_refine_ls_goodness_of_fit_ref 1.040
_refine_ls_hydrogen_treatment constr
_refine_ls_matrix_type full
_refine_ls_number_parameters 235
_refine_ls_number_reflns 3126
_refine_ls_number_restraints 0
_refine_ls_restrained_S_all 1.040
_refine_ls_R_factor_all 0.0715
_refine_ls_R_factor_gt 0.0538
_refine_ls_shift/su_max 0.000
_refine_ls_shift/su_mean 0.000
_refine_ls_structure_factor_coef Fsqd
_refine_ls_weighting_details 'w=1/[\s^2^(Fo^2^)+(0.0740P)^2^] where P=(Fo^2^+2Fc^2^)/3'
_refine_ls_weighting_scheme calc
_refine_ls_wR_factor_gt 0.1323
_refine_ls_wR_factor_ref 0.1415
_reflns_Friedel_coverage 0.000
_reflns_number_gt 2391
_reflns_number_total 3126
_reflns_threshold_expression 'I > 2\s(I)'
_cod_data_source_file c7dt01244f2.cif
_cod_data_source_block Cu190b
_cod_database_code 7043445
_shelx_space_group_comment
;
The symmetry employed for this shelxl refinement is uniquely defined
by the following loop, which should always be used as a source of
symmetry information in preference to the above space-group names.
They are only intended as comments.
;
_shelxl_version_number 2014/6

loop_
_space_group_symop_operation_xyz
'x, y, z'
'-x, y+1/2, -z+1/2'
'-x, -y, -z'
'x, -y-1/2, z-1/2'

loop_
_atom_site_label
_atom_site_type_symbol
_atom_site_fract_x
_atom_site_fract_y
_atom_site_fract_z
_atom_site_U_iso_or_equiv
_atom_site_adp_type
_atom_site_occupancy
_atom_site_site_symmetry_order
_atom_site_calc_flag
_atom_site_refinement_flags_posn
_atom_site_refinement_flags_adp
C1 C 0.5803(6) 0.1854(4) -0.0304(2) 0.0392(12) Uani 1 1 d . .
H1 H 0.4697 0.1805 -0.0515 0.047 Uiso 1 1 calc R U
C2 C 0.7080(7) 0.1162(5) -0.0530(3) 0.0450(13) Uani 1 1 d . .
H2 H 0.6830 0.0632 -0.0878 0.054 Uiso 1 1 calc R U
C3 C 0.8725(7) 0.1264(4) -0.0236(2) 0.0397(12) Uani 1 1 d . .
H3 H 0.9616 0.0842 -0.0401 0.048 Uiso 1 1 calc R U
C4 C 0.9058(6) 0.2003(4) 0.0311(2) 0.0316(10) Uani 1 1 d . .
H4 H 1.0158 0.2062 0.0527 0.038 Uiso 1 1 calc R U
C5 C 0.7706(5) 0.2643(4) 0.0524(2) 0.0254(10) Uani 1 1 d . .
C6 C 0.7825(5) 0.3410(4) 0.1116(2) 0.0264(10) Uani 1 1 d . .
C7 C 0.9247(5) 0.3536(4) 0.1564(2) 0.0252(10) Uani 1 1 d . .
H7 H 1.0266 0.3140 0.1501 0.030 Uiso 1 1 calc R U
C8 C 0.9140(5) 0.4266(4) 0.2114(2) 0.0249(9) Uani 1 1 d . .
C9 C 0.7611(5) 0.4902(4) 0.2168(2) 0.0270(10) Uani 1 1 d . .
H9 H 0.7513 0.5418 0.2520 0.032 Uiso 1 1 calc R U
C10 C 0.6254(5) 0.4750(4) 0.1693(2) 0.0278(10) Uani 1 1 d . .
C11 C 0.4582(5) 0.5384(4) 0.1657(2) 0.0274(10) Uani 1 1 d . .
C12 C 0.4143(6) 0.6248(4) 0.2085(3) 0.0354(12) Uani 1 1 d . .
H12 H 0.4904 0.6461 0.2444 0.043 Uiso 1 1 calc R U
C13 C 0.2556(6) 0.6804(4) 0.1980(3) 0.0394(12) Uani 1 1 d . .
H13 H 0.2241 0.7393 0.2268 0.047 Uiso 1 1 calc R U
C14 C 0.1442(6) 0.6475(4) 0.1443(3) 0.0387(12) Uani 1 1 d . .
H14 H 0.0376 0.6844 0.1358 0.046 Uiso 1 1 calc R U
C15 C 0.1953(5) 0.5599(4) 0.1045(2) 0.0342(11) Uani 1 1 d . .
H15 H 0.1200 0.5369 0.0687 0.041 Uiso 1 1 calc R U
C16 C 1.0604(5) 0.4331(4) 0.2621(2) 0.0272(10) Uani 1 1 d . .
C17 C 1.2119(6) 0.3690(4) 0.2639(2) 0.0375(12) Uani 1 1 d . .
H17 H 1.2353 0.3114 0.2330 0.045 Uiso 1 1 calc R U
C18 C 1.3268(7) 0.4019(5) 0.3183(3) 0.0511(14) Uani 1 1 d . .
H18 H 1.4352 0.3678 0.3271 0.061 Uiso 1 1 calc R U
C19 C 1.2656(6) 0.4867(5) 0.3561(3) 0.0466(13) Uani 1 1 d . .
H19 H 1.3261 0.5178 0.3937 0.056 Uiso 1 1 calc R U
N1 N 0.6094(4) 0.2593(3) 0.02086(17) 0.0305(9) Uani 1 1 d . .
N2 N 0.6356(4) 0.3995(3) 0.11944(17) 0.0255(8) Uani 1 1 d . .
N3 N 0.3468(4) 0.5047(3) 0.11358(18) 0.0288(8) Uani 1 1 d . .
S1 S 1.06429(16) 0.53086(12) 0.32731(6) 0.0425(4) Uani 1 1 d . .
Cl1 Cl 0.23859(16) 0.37431(12) -0.02694(6) 0.0457(4) Uani 1 1 d . .
Cl2 Cl 0.33293(14) 0.19181(10) 0.12936(6) 0.0357(3) Uani 1 1 d . .
Cu1 Cu 0.43310(6) 0.36544(5) 0.05992(3) 0.0292(2) Uani 1 1 d . .

loop_
_atom_site_aniso_label
_atom_site_aniso_U_11
_atom_site_aniso_U_22
_atom_site_aniso_U_33
_atom_site_aniso_U_23
_atom_site_aniso_U_13
_atom_site_aniso_U_12
C1 0.035(3) 0.054(3) 0.026(3) -0.010(2) -0.010(2) -0.002(2)
C2 0.058(3) 0.048(3) 0.027(3) -0.011(2) -0.009(3) 0.005(3)
C3 0.050(3) 0.044(3) 0.025(3) -0.003(2) 0.002(2) 0.013(2)
C4 0.032(2) 0.041(3) 0.020(2) 0.001(2) -0.003(2) 0.005(2)
C5 0.024(2) 0.035(2) 0.017(2) 0.0020(18) -0.0016(18) -0.0024(19)
C6 0.028(2) 0.028(2) 0.023(2) 0.0025(18) 0.0006(19) -0.0031(19)
C7 0.023(2) 0.029(2) 0.024(2) 0.0020(18) -0.0005(19) 0.0006(18)
C8 0.025(2) 0.028(2) 0.020(2) 0.0017(18) -0.0030(18) -0.0032(18)
C9 0.033(2) 0.029(2) 0.018(2) -0.0038(18) -0.0001(19) -0.0019(19)
C10 0.026(2) 0.029(2) 0.027(2) 0.000(2) 0.0000(19) 0.0001(19)
C11 0.025(2) 0.029(2) 0.028(3) 0.0013(19) -0.0014(19) 0.0017(19)
C12 0.035(3) 0.037(3) 0.035(3) -0.006(2) 0.003(2) 0.000(2)
C13 0.040(3) 0.035(3) 0.044(3) -0.005(2) 0.009(2) 0.004(2)
C14 0.032(3) 0.037(3) 0.048(3) 0.004(2) 0.007(2) 0.012(2)
C15 0.027(2) 0.040(3) 0.035(3) 0.006(2) -0.001(2) 0.003(2)
C16 0.031(2) 0.033(2) 0.017(2) -0.0017(19) -0.0036(18) 0.000(2)
C17 0.031(3) 0.053(3) 0.026(3) -0.009(2) -0.010(2) 0.008(2)
C18 0.042(3) 0.071(4) 0.036(3) -0.008(3) -0.015(2) 0.019(3)
C19 0.044(3) 0.062(3) 0.030(3) -0.015(3) -0.018(2) 0.010(3)
N1 0.0269(19) 0.042(2) 0.021(2) -0.0043(17) -0.0053(16) -0.0030(17)
N2 0.0222(18) 0.0290(18) 0.024(2) -0.0032(16) -0.0018(15) 0.0005(16)
N3 0.0248(19) 0.035(2) 0.026(2) 0.0012(16) -0.0009(16) 0.0007(16)
S1 0.0416(7) 0.0531(8) 0.0301(7) -0.0131(6) -0.0097(6) 0.0097(6)
Cl1 0.0393(7) 0.0638(9) 0.0307(7) 0.0058(6) -0.0131(6) 0.0000(6)
Cl2 0.0355(6) 0.0402(7) 0.0309(7) 0.0029(5) 0.0010(5) 0.0011(5)
Cu1 0.0237(3) 0.0400(4) 0.0225(3) -0.0027(2) -0.0056(2) 0.0011(2)

loop_
_atom_type_symbol
_atom_type_description
_atom_type_scat_dispersion_real
_atom_type_scat_dispersion_imag
_atom_type_scat_source
C C 0.0033 0.0016 'International Tables Vol C Tables 4.2.6.8 and 6.1.1.4'
H H 0.0000 0.0000 'International Tables Vol C Tables 4.2.6.8 and 6.1.1.4'
N N 0.0061 0.0033 'International Tables Vol C Tables 4.2.6.8 and 6.1.1.4'
S S 0.1246 0.1234 'International Tables Vol C Tables 4.2.6.8 and 6.1.1.4'
Cl Cl 0.1484 0.1585 'International Tables Vol C Tables 4.2.6.8 and 6.1.1.4'
Cu Cu 0.3201 1.2651 'International Tables Vol C Tables 4.2.6.8 and 6.1.1.4'

loop_
_geom_angle_atom_site_label_1
_geom_angle_atom_site_label_2
_geom_angle_atom_site_label_3
_geom_angle
N1 C1 C2 122.4(4)
N1 C1 H1 118.8
C2 C1 H1 118.8
C3 C2 C1 119.1(5)
C3 C2 H2 120.5
C1 C2 H2 120.5
C2 C3 C4 119.7(4)
C2 C3 H3 120.1
C4 C3 H3 120.1
C5 C4 C3 118.0(4)
C5 C4 H4 121.0
C3 C4 H4 121.0
N1 C5 C4 122.1(4)
N1 C5 C6 113.2(4)
C4 C5 C6 124.6(4)
N2 C6 C7 121.1(4)
N2 C6 C5 113.0(4)
C7 C6 C5 126.0(4)
C6 C7 C8 119.2(4)
C6 C7 H7 120.4
C8 C7 H7 120.4
C7 C8 C9 118.4(4)
C7 C8 C16 119.7(4)
C9 C8 C16 122.0(4)
C10 C9 C8 119.0(4)
C10 C9 H9 120.5
C8 C9 H9 120.5
N2 C10 C9 121.3(4)
N2 C10 C11 112.4(4)
C9 C10 C11 126.3(4)
N3 C11 C12 120.9(4)
N3 C11 C10 113.7(4)
C12 C11 C10 125.4(4)
C11 C12 C13 119.4(5)
C11 C12 H12 120.3
C13 C12 H12 120.3
C12 C13 C14 119.4(4)
C12 C13 H13 120.3
C14 C13 H13 120.3
C15 C14 C13 117.9(4)
C15 C14 H14 121.0
C13 C14 H14 121.0
N3 C15 C14 123.9(5)
N3 C15 H15 118.1
C14 C15 H15 118.1
C17 C16 C8 126.8(4)
C17 C16 S1 110.8(3)
C8 C16 S1 122.3(3)
C16 C17 C18 111.4(4)
C16 C17 H17 124.3
C18 C17 H17 124.3
C19 C18 C17 113.9(5)
C19 C18 H18 123.1
C17 C18 H18 123.1
C18 C19 S1 111.9(4)
C18 C19 H19 124.0
S1 C19 H19 124.0
C1 N1 C5 118.5(4)
C1 N1 Cu1 126.5(3)
C5 N1 Cu1 114.9(3)
C10 N2 C6 120.8(4)
C10 N2 Cu1 120.0(3)
C6 N2 Cu1 119.1(3)
C15 N3 C11 118.4(4)
C15 N3 Cu1 127.4(3)
C11 N3 Cu1 114.1(3)
C19 S1 C16 91.9(2)
N2 Cu1 N1 79.48(14)
N2 Cu1 N3 78.87(14)
N1 Cu1 N3 156.74(14)
N2 Cu1 Cl1 161.05(11)
N1 Cu1 Cl1 98.44(11)
N3 Cu1 Cl1 99.25(11)
N2 Cu1 Cl2 94.13(11)
N1 Cu1 Cl2 92.23(11)
N3 Cu1 Cl2 97.71(10)
Cl1 Cu1 Cl2 104.79(5)

loop_
_geom_bond_atom_site_label_1
_geom_bond_atom_site_label_2
_geom_bond_distance
C1 N1 1.334(6)
C1 C2 1.376(7)
C1 H1 0.9300
C2 C3 1.371(7)
C2 H2 0.9300
C3 C4 1.393(6)
C3 H3 0.9300
C4 C5 1.379(6)
C4 H4 0.9300
C5 N1 1.360(5)
C5 C6 1.479(6)
C6 N2 1.343(5)
C6 C7 1.377(6)
C7 C8 1.398(6)
C7 H7 0.9300
C8 C9 1.402(6)
C8 C16 1.471(6)
C9 C10 1.379(6)
C9 H9 0.9300
C10 N2 1.330(5)
C10 C11 1.480(6)
C11 N3 1.363(6)
C11 C12 1.366(6)
C12 C13 1.383(6)
C12 H12 0.9300
C13 C14 1.384(7)
C13 H13 0.9300
C14 C15 1.354(7)
C14 H14 0.9300
C15 N3 1.329(5)
C15 H15 0.9300
C16 C17 1.379(6)
C16 S1 1.718(4)
C17 C18 1.410(7)
C17 H17 0.9300
C18 C19 1.337(7)
C18 H18 0.9300
C19 S1 1.698(5)
C19 H19 0.9300
N1 Cu1 2.036(4)
N2 Cu1 1.939(3)
N3 Cu1 2.050(4)
Cl1 Cu1 2.2274(13)
Cl2 Cu1 2.5631(13)

loop_
_geom_hbond_atom_site_label_D
_geom_hbond_atom_site_label_H
_geom_hbond_atom_site_label_A
_geom_hbond_distance_DH
_geom_hbond_distance_HA
_geom_hbond_distance_DA
_geom_hbond_angle_DHA
_geom_hbond_site_symmetry_A
C4 H4 Cl2 0.93 2.81 3.728(5) 170.8 1_655
C7 H7 Cl2 0.93 2.82 3.750(4) 179.1 1_655
C9 H9 S1 0.93 2.76 3.146(4) 105.7 .
C17 H17 Cl2 0.93 2.68 3.588(5) 165.9 1_655
